data_2217257
loop_
_publ_author_name
'Lin, Junyue'
'Xu, Yaping'
'Shi, Taqing'
'Liu, Dongsheng'
'Chen, Wentong'

_publ_section_title
;<i>N</i>,<i>N</i>'-Dibenzyl-<i>N</i>,<i>N</i>,<i>N</i>',<i>N</i>'-tetramethylethylenediammonium
 dibromide dihydrate
;
_journal_coeditor_code PV2053
_journal_issue 1
_journal_name_full 'Acta Crystallographica Section E'
_journal_page_first o129
_journal_page_last o129
_journal_paper_doi 10.1107/S1600536807063027
_journal_volume 64
_journal_year 2008
_chemical_formula_iupac 'C20 H30 N2 2+, 2Br -, 2H2 O'
_chemical_formula_moiety 'C20 H30 N2 2+, 2(Br -), 2(H2 O)'
_chemical_formula_sum 'C20 H34 Br2 N2 O2'
_chemical_formula_weight 494.31
_chemical_name_systematic
;
N,N'-Dibenzyl-N,N,N',N'-tetramethylethylenediammonium dibromide dihydrate
;
_space_group_IT_number 14
_symmetry_cell_setting monoclinic
_symmetry_space_group_name_Hall '-P 2yn'
_symmetry_space_group_name_H-M 'P 1 21/n 1'
_atom_sites_solution_hydrogens difmap
_atom_sites_solution_primary direct
_atom_sites_solution_secondary difmap
_audit_creation_method SHELXL-97
_cell_angle_alpha 90.00
_cell_angle_beta 110.15(3)
_cell_angle_gamma 90.00
_cell_formula_units_Z 2
_cell_length_a 6.7897(14)
_cell_length_b 22.774(5)
_cell_length_c 7.7069(15)
_cell_measurement_reflns_used 25
_cell_measurement_temperature 298(2)
_cell_measurement_theta_max 18
_cell_measurement_theta_min 12
_cell_volume 1118.8(5)
_computing_cell_refinement 'RAPID-AUTO (Rigaku Corporation, 1998)'
_computing_data_collection 'RAPID-AUTO (Rigaku Corporation, 1998)'
_computing_data_reduction 'RAPID-AUTO (Rigaku Corporation, 1998)'
_computing_molecular_graphics 'SHELXTL/PC (Sheldrick, 1993)'
_computing_publication_material 'SHELXL97/2 (Sheldrick,1997)'
_computing_structure_refinement 'SHELXL97 (Sheldrick, 1997)'
_computing_structure_solution 'SHELXS97 (Sheldrick, 1997)'
_diffrn_ambient_temperature 298(2)
_diffrn_measured_fraction_theta_full 0.998
_diffrn_measured_fraction_theta_max 0.998
_diffrn_measurement_device_type 'Rigaku R-AXIS RAPID'
_diffrn_measurement_method Oscillation
_diffrn_radiation_monochromator graphite
_diffrn_radiation_source 'fine-focus sealed tube'
_diffrn_radiation_type MoK\a
_diffrn_radiation_wavelength 0.71073
_diffrn_reflns_av_R_equivalents 0.0741
_diffrn_reflns_av_sigmaI/netI 0.0730
_diffrn_reflns_limit_h_max 8
_diffrn_reflns_limit_h_min -8
_diffrn_reflns_limit_k_max 29
_diffrn_reflns_limit_k_min -29
_diffrn_reflns_limit_l_max 10
_diffrn_reflns_limit_l_min -9
_diffrn_reflns_number 10562
_diffrn_reflns_theta_full 27.48
_diffrn_reflns_theta_max 27.48
_diffrn_reflns_theta_min 3.32
_diffrn_standards_decay_% 0
_exptl_absorpt_coefficient_mu 3.639
_exptl_absorpt_correction_T_max 0.582
_exptl_absorpt_correction_T_min 0.421
_exptl_absorpt_correction_type multi-scan
_exptl_absorpt_process_details '(RAPID-AUTO; Rigaku Corporation, 1998)'
_exptl_crystal_colour Colourless
_exptl_crystal_density_diffrn 1.467
_exptl_crystal_density_method 'not measured'
_exptl_crystal_description Parallelepiped
_exptl_crystal_F_000 508
_exptl_crystal_size_max 0.30
_exptl_crystal_size_mid 0.20
_exptl_crystal_size_min 0.15
_refine_diff_density_max 0.508
_refine_diff_density_min -0.720
_refine_ls_extinction_coef None
_refine_ls_extinction_method None
_refine_ls_goodness_of_fit_ref 1.058
_refine_ls_hydrogen_treatment mixed
_refine_ls_matrix_type full
_refine_ls_number_parameters 184
_refine_ls_number_reflns 2547
_refine_ls_number_restraints 3
_refine_ls_restrained_S_all 1.059
_refine_ls_R_factor_all 0.0717
_refine_ls_R_factor_gt 0.0463
_refine_ls_shift/su_max 0.002
_refine_ls_shift/su_mean 0.000
_refine_ls_structure_factor_coef Fsqd
_refine_ls_weighting_details 'calc w=1/[\s^2^(Fo^2^)+(0.0552P)^2^+0.2784P] where P=(Fo^2^+2Fc^2^)/3'
_refine_ls_weighting_scheme calc
_refine_ls_wR_factor_gt 0.1127
_refine_ls_wR_factor_ref 0.1258
_reflns_number_gt 1792
_reflns_number_total 2547
_reflns_threshold_expression ' I > 2.0 \s(I) '
_cod_data_source_file pv2053.cif
_cod_data_source_block I
_cod_depositor_comments
;
The following automatic conversions were performed:
'_symmetry_cell_setting' value 'Monoclinic' changed to 'monoclinic'
according to '/home/saulius/struct/CIF-dictionaries/cif_core.dic'
dictionary named 'cif_core.dic' version 2.4.1 from
2010-06-29.

'_exptl_absorpt_correction_type' value 'MULTI-SCAN' changed
to 'multi-scan' according to
'/home/saulius/struct/CIF-dictionaries/cif_core.dic' dictionary named
'cif_core.dic' version 2.4.1 from 2010-06-29.

Automatic conversion script
Id: cif_fix_enum 1527 2010-12-29 10:47:43Z saulius 

The following automatic conversions were performed:

'_symmetry_cell_setting' value 'Monoclinic' changed to 'monoclinic'
according to /home/saulius/struct/CIF-dictionaries/cif_core.dic
dictionary named 'cif_core.dic' version 2.4.1 from
2010-06-29.

'_exptl_absorpt_correction_type' value 'MULTI-SCAN'
changed to 'multi-scan' according to
/home/saulius/struct/CIF-dictionaries/cif_core.dic dictionary named
'cif_core.dic' version 2.4.1 from 2010-06-29.

Automatic conversion script
Id: cif_fix_values 1715 2011-07-08 13:25:40Z adriana 
;
_cod_original_sg_symbol_Hall '-P 2yn '
_cod_original_sg_symbol_H-M 'P 21/n'
_cod_database_code 2217257
_cod_database_fobs_code 2217257

loop_
_symmetry_equiv_pos_as_xyz
'x, y, z'
'-x+1/2, y+1/2, -z+1/2'
'-x, -y, -z'
'x-1/2, -y-1/2, z-1/2'

loop_
_atom_site_type_symbol
_atom_site_label
_atom_site_fract_x
_atom_site_fract_y
_atom_site_fract_z
_atom_site_U_iso_or_equiv
_atom_site_adp_type
_atom_site_calc_flag
_atom_site_refinement_flags
_atom_site_occupancy
Br Br1 0.89391(7) 0.065641(16) 0.24054(6) 0.05367(19) Uani d . 1
O OW1 0.2419(7) 0.04996(18) 1.0319(6) 0.0917(12) Uani d D 1
N N1 0.5346(5) 0.07807(11) 0.6087(4) 0.0371(7) Uani d . 1
C C1 0.7021(7) 0.19997(16) 0.4469(6) 0.0531(10) Uani d . 1
C C2 0.7549(9) 0.25943(18) 0.4717(7) 0.0681(13) Uani d . 1
C C3 0.6231(10) 0.29803(17) 0.5114(6) 0.0705(15) Uani d . 1
C C4 0.4387(10) 0.27891(18) 0.5281(6) 0.0654(14) Uani d . 1
C C5 0.3847(8) 0.21992(18) 0.5030(6) 0.0547(10) Uani d . 1
C C6 0.5200(6) 0.17978(14) 0.4658(5) 0.0408(8) Uani d . 1
C C7 0.4612(6) 0.11582(14) 0.4341(5) 0.0404(8) Uani d . 1
C C8 0.4532(7) 0.01555(14) 0.5633(6) 0.0411(9) Uani d . 1
C C9 0.7673(7) 0.07937(18) 0.6952(7) 0.0472(9) Uani d . 1
C C10 0.4404(9) 0.10009(19) 0.7456(7) 0.0547(12) Uani d . 1
H H1 0.801(6) 0.1761(16) 0.433(5) 0.049(11) Uiso d . 1
H H2 0.885(9) 0.272(2) 0.457(7) 0.082(17) Uiso d . 1
H H3 0.652(7) 0.338(2) 0.530(6) 0.068(13) Uiso d . 1
H H4 0.336(7) 0.3058(19) 0.532(6) 0.057(12) Uiso d . 1
H H5 0.254(8) 0.207(2) 0.515(7) 0.069(14) Uiso d . 1
H H6 0.540(6) 0.0962(18) 0.361(6) 0.056(11) Uiso d . 1
H H7 0.300(7) 0.1093(16) 0.378(5) 0.051(11) Uiso d . 1
H H8 0.306(6) 0.0181(16) 0.511(5) 0.044(11) Uiso d . 1
H H9 0.488(6) -0.0026(15) 0.678(5) 0.036(9) Uiso d . 1
H H10 0.806(7) 0.0550(17) 0.791(6) 0.051(12) Uiso d . 1
H H11 0.823(8) 0.0694(18) 0.609(7) 0.067(15) Uiso d . 1
H H12 0.804(7) 0.1197(18) 0.736(6) 0.054(11) Uiso d . 1
H H13 0.485(7) 0.0805(19) 0.840(7) 0.049(12) Uiso d . 1
H H14 0.284(8) 0.0988(19) 0.684(6) 0.058(13) Uiso d . 1
H H15 0.487(7) 0.137(2) 0.777(6) 0.057(12) Uiso d . 1
H HWA 0.211(6) 0.0193(13) 0.962(5) 0.068 Uiso d D 1
H HWB 0.143(5) 0.0568(17) 1.074(6) 0.068 Uiso d D 1

loop_
_atom_site_aniso_label
_atom_site_aniso_U_11
_atom_site_aniso_U_22
_atom_site_aniso_U_33
_atom_site_aniso_U_12
_atom_site_aniso_U_13
_atom_site_aniso_U_23
Br1 0.0612(3) 0.0525(3) 0.0569(3) 0.00285(18) 0.0325(2) 0.00037(16)
OW1 0.109(3) 0.088(3) 0.092(3) -0.014(2) 0.053(3) -0.014(2)
N1 0.0483(18) 0.0294(13) 0.0354(16) -0.0048(12) 0.0166(14) -0.0002(10)
C1 0.066(3) 0.0360(18) 0.062(3) 0.0025(19) 0.028(2) 0.0058(17)
C2 0.083(4) 0.042(2) 0.074(3) -0.013(2) 0.021(3) 0.008(2)
C3 0.108(4) 0.0284(19) 0.061(3) -0.006(2) 0.010(3) -0.0005(17)
C4 0.095(4) 0.039(2) 0.057(3) 0.021(3) 0.020(3) 0.0005(17)
C5 0.061(3) 0.046(2) 0.055(3) 0.012(2) 0.019(2) 0.0028(17)
C6 0.052(2) 0.0329(16) 0.0333(19) 0.0021(15) 0.0099(17) 0.0025(13)
C7 0.048(2) 0.0320(16) 0.041(2) -0.0019(15) 0.0143(19) -0.0020(14)
C8 0.054(3) 0.0313(17) 0.045(2) -0.0043(16) 0.025(2) -0.0008(14)
C9 0.049(3) 0.042(2) 0.045(2) -0.0009(17) 0.009(2) 0.0017(17)
C10 0.086(4) 0.039(2) 0.051(3) -0.001(2) 0.040(3) -0.0040(19)

loop_
_atom_type_symbol
_atom_type_description
_atom_type_scat_dispersion_real
_atom_type_scat_dispersion_imag
_atom_type_scat_source
C C 0.0033 0.0016 'International Tables Vol C Tables 4.2.6.8 and 6.1.1.4'
H H 0.0000 0.0000 'International Tables Vol C Tables 4.2.6.8 and 6.1.1.4'
N N 0.0061 0.0033 'International Tables Vol C Tables 4.2.6.8 and 6.1.1.4'
Br Br -0.2901 2.4595 'International Tables Vol C Tables 4.2.6.8 and 6.1.1.4'
O O 0.0106 0.0060 'International Tables Vol C Tables 4.2.6.8 and 6.1.1.4'

loop_
_geom_angle_atom_site_label_1
_geom_angle_atom_site_label_2
_geom_angle_atom_site_label_3
_geom_angle_site_symmetry_1
_geom_angle
HWA OW1 HWB . 109.2(17)
C9 N1 C10 . 108.9(3)
C9 N1 C8 . 111.5(3)
C10 N1 C8 . 105.4(3)
C9 N1 C7 . 110.9(3)
C10 N1 C7 . 110.1(3)
C8 N1 C7 . 109.9(3)
C6 C1 C2 . 120.5(4)
C6 C1 H1 . 123(2)
C2 C1 H1 . 116(2)
C3 C2 C1 . 119.9(5)
C3 C2 H2 . 122(3)
C1 C2 H2 . 118(3)
C2 C3 C4 . 120.5(4)
C2 C3 H3 . 123(3)
C4 C3 H3 . 117(3)
C3 C4 C5 . 120.0(4)
C3 C4 H4 . 121(3)
C5 C4 H4 . 118(3)
C4 C5 C6 . 120.2(5)
C4 C5 H5 . 119(3)
C6 C5 H5 . 120(3)
C1 C6 C5 . 118.9(3)
C1 C6 C7 . 120.3(3)
C5 C6 C7 . 120.7(4)
C6 C7 N1 . 114.4(3)
C6 C7 H6 . 111(2)
N1 C7 H6 . 100(2)
C6 C7 H7 . 113(2)
N1 C7 H7 . 105(2)
H6 C7 H7 . 113(3)
C8 C8 N1 3_656 112.7(4)
C8 C8 H8 3_656 112(2)
N1 C8 H8 . 107(2)
C8 C8 H9 3_656 112(2)
N1 C8 H9 . 104(2)
H8 C8 H9 . 109(3)
N1 C9 H10 . 109(3)
N1 C9 H11 . 109(3)
H10 C9 H11 . 112(4)
N1 C9 H12 . 106(3)
H10 C9 H12 . 111(4)
H11 C9 H12 . 110(4)
N1 C10 H13 . 109(3)
N1 C10 H14 . 107(3)
H13 C10 H14 . 115(4)
N1 C10 H15 . 108(3)
H13 C10 H15 . 106(4)
H14 C10 H15 . 112(4)

loop_
_geom_bond_atom_site_label_1
_geom_bond_atom_site_label_2
_geom_bond_site_symmetry_2
_geom_bond_distance
OW1 HWA . 0.86(3)
OW1 HWB . 0.86(3)
N1 C9 . 1.488(5)
N1 C10 . 1.496(5)
N1 C8 . 1.524(4)
N1 C7 . 1.528(4)
C1 C6 . 1.374(6)
C1 C2 . 1.397(6)
C1 H1 . 0.90(4)
C2 C3 . 1.362(8)
C2 H2 . 0.97(6)
C3 C4 . 1.373(8)
C3 H3 . 0.94(5)
C4 C5 . 1.388(6)
C4 H4 . 0.94(5)
C5 C6 . 1.394(6)
C5 H5 . 0.97(5)
C6 C7 . 1.508(5)
C7 H6 . 1.00(4)
C7 H7 . 1.04(4)
C8 C8 3_656 1.511(7)
C8 H8 . 0.94(4)
C8 H9 . 0.93(4)
C9 H10 . 0.89(4)
C9 H11 . 0.90(5)
C9 H12 . 0.97(4)
C10 H13 . 0.82(5)
C10 H14 . 1.00(5)
C10 H15 . 0.90(4)

loop_
_geom_hbond_atom_site_label_D
_geom_hbond_atom_site_label_H
_geom_hbond_atom_site_label_A
_geom_hbond_site_symmetry_A
_geom_hbond_distance_DH
_geom_hbond_distance_HA
_geom_hbond_distance_DA
_geom_hbond_angle_DHA
OW1 HWA Br1 3_656 0.86(3) 2.434(11) 3.295(4) 177(4)
OW1 HWB Br1 1_456 0.86(3) 2.456(14) 3.304(4) 170(5)
